data_7057856
loop_
_publ_author_name
'Manna, Utsab'
'Das, Gopal'

_publ_section_title
;
 Neutral host--guest capsular associations by a homologous
 halophenyl-substituted organic tris-urea receptor series: solid and
 solution state studies
;
_journal_issue 23
_journal_name_full 'New Journal of Chemistry'
_journal_page_first 19164
_journal_paper_doi 10.1039/C8NJ04457K
_journal_volume 42
_journal_year 2018
_chemical_formula_moiety '2(C27 H30 Br3 N7 O3), 2(C8 H20 N), C O3'
_chemical_formula_sum 'C71 H100 Br6 N16 O9'
_chemical_formula_weight 1801.07
_space_group_crystal_system monoclinic
_space_group_IT_number 15
_space_group_name_Hall '-C 2yc'
_space_group_name_H-M_alt 'C 1 2/c 1'
_symmetry_space_group_name_Hall '-C 2yc'
_symmetry_space_group_name_H-M 'C 1 2/c 1'
_atom_sites_solution_hydrogens geom
_audit_creation_method SHELXL-2014/7
_audit_update_record
;
2018-03-27 deposited with the CCDC.
2018-10-24 downloaded from the CCDC.
;
_cell_angle_alpha 90
_cell_angle_beta 98.846(5)
_cell_angle_gamma 90
_cell_formula_units_Z 4
_cell_length_a 17.3616(9)
_cell_length_b 20.7181(15)
_cell_length_c 23.5639(15)
_cell_measurement_reflns_used 2412
_cell_measurement_temperature 298(2)
_cell_measurement_theta_max 19.6030
_cell_measurement_theta_min 3.3590
_cell_volume 8375.1(9)
_computing_cell_refinement 'CrysAlisPro 1.171.38.46 (Rigaku OD, 2015)'
_computing_data_collection 'CrysAlisPro 1.171.38.46 (Rigaku OD, 2015)'
_computing_data_reduction 'CrysAlisPro 1.171.38.46 (Rigaku OD, 2015)'
_computing_molecular_graphics 'Bruker SHELXTL'
_computing_publication_material 'Bruker SHELXTL'
_computing_structure_refinement 'SHELXL-2014/7 (Sheldrick, 2014)'
_computing_structure_solution 'Bruker SHELXTL'
_diffrn_ambient_temperature 298(2)
_diffrn_measured_fraction_theta_full 0.992
_diffrn_measured_fraction_theta_max 0.992
_diffrn_measurement_device_type 'SuperNova, Single source at offset, Eos'
_diffrn_measurement_method 'phi and omega scans'
_diffrn_radiation_type MoK\a
_diffrn_radiation_wavelength 0.71073
_diffrn_reflns_av_R_equivalents 0.1077
_diffrn_reflns_av_unetI/netI 0.2265
_diffrn_reflns_Laue_measured_fraction_full 0.992
_diffrn_reflns_Laue_measured_fraction_max 0.992
_diffrn_reflns_limit_h_max 20
_diffrn_reflns_limit_h_min -20
_diffrn_reflns_limit_k_max 20
_diffrn_reflns_limit_k_min -24
_diffrn_reflns_limit_l_max 27
_diffrn_reflns_limit_l_min -28
_diffrn_reflns_number 19078
_diffrn_reflns_point_group_measured_fraction_full 0.992
_diffrn_reflns_point_group_measured_fraction_max 0.992
_diffrn_reflns_theta_full 25.000
_diffrn_reflns_theta_max 25.000
_diffrn_reflns_theta_min 3.083
_diffrn_source 'SuperNova (Mo) X-ray Source'
_exptl_absorpt_coefficient_mu 2.937
_exptl_absorpt_correction_type multi-scan
_exptl_crystal_colour colourless
_exptl_crystal_density_diffrn 1.428
_exptl_crystal_description block
_exptl_crystal_F_000 3680.0
_exptl_crystal_size_max 0.29
_exptl_crystal_size_mid 0.25
_exptl_crystal_size_min 0.21
_exptl_transmission_factor_max 0.540
_exptl_transmission_factor_min 0.431
_refine_diff_density_max 1.229
_refine_diff_density_min -0.504
_refine_diff_density_rms 0.082
_refine_ls_extinction_method none
_refine_ls_goodness_of_fit_ref 1.052
_refine_ls_hydrogen_treatment constr
_refine_ls_matrix_type full
_refine_ls_number_parameters 467
_refine_ls_number_reflns 7329
_refine_ls_number_restraints 45
_refine_ls_restrained_S_all 1.111
_refine_ls_R_factor_all 0.2997
_refine_ls_R_factor_gt 0.0921
_refine_ls_shift/su_max 0.007
_refine_ls_shift/su_mean 0.003
_refine_ls_structure_factor_coef Fsqd
_refine_ls_weighting_details 'w=1/[\s^2^(Fo^2^)+(0.0400P)^2^+45.6172P] where P=(Fo^2^+2Fc^2^)/3'
_refine_ls_weighting_scheme calc
_refine_ls_wR_factor_gt 0.1787
_refine_ls_wR_factor_ref 0.2410
_reflns_Friedel_coverage 0.000
_reflns_number_gt 6079
_reflns_number_total 7329
_reflns_threshold_expression 'I > 2\s(I)'
_cod_data_source_file c8nj04457k2.cif
_cod_data_source_block T-p-Br-TEACO3
_cod_depositor_comments 'Adding full bibliography for 7057849--7057858.cif.'
_cod_database_code 7057856
_shelx_shelxl_version_number 2014/7
_shelx_space_group_comment
;
The symmetry employed for this shelxl refinement is uniquely defined
by the following loop, which should always be used as a source of
symmetry information in preference to the above space-group names.
They are only intended as comments.
;

loop_
_space_group_symop_operation_xyz
'x, y, z'
'-x, y, -z+1/2'
'x+1/2, y+1/2, z'
'-x+1/2, y+1/2, -z+1/2'
'-x, -y, -z'
'x, -y, z-1/2'
'-x+1/2, -y+1/2, -z'
'x+1/2, -y+1/2, z-1/2'

loop_
_atom_site_label
_atom_site_type_symbol
_atom_site_fract_x
_atom_site_fract_y
_atom_site_fract_z
_atom_site_U_iso_or_equiv
_atom_site_adp_type
_atom_site_occupancy
_atom_site_site_symmetry_order
_atom_site_calc_flag
_atom_site_refinement_flags_posn
_atom_site_refinement_flags_adp
_atom_site_refinement_flags_occupancy
_atom_site_disorder_assembly
_atom_site_disorder_group
C34 C 0.9339(10) 0.6945(12) 0.6984(7) 0.34(2) Uani 1 1 d D U . A 1
H34A H 0.9252 0.7345 0.6770 0.405 Uiso 1 1 calc R U . A 1
H34B H 0.8854 0.6769 0.7074 0.405 Uiso 1 1 calc R U . A 1
C32 C 0.9529(10) 0.7548(9) 0.7687(11) 0.281(13) Uani 1 1 d D U . B 2
H32A H 0.9806 0.7646 0.8067 0.337 Uiso 1 1 calc R U . B 2
H32B H 0.9664 0.7896 0.7445 0.337 Uiso 1 1 calc R U . B 2
Br1 Br 0.61778(9) 0.97456(9) 0.77663(8) 0.1368(7) Uani 1 1 d . . . . .
Br2 Br 0.84802(9) 0.29073(9) 0.93056(7) 0.1370(7) Uani 1 1 d . . . . .
Br3 Br 0.11520(10) 0.45839(10) 0.46618(7) 0.1566(9) Uani 1 1 d . . . . .
O3 O 0.1928(5) 0.6130(4) 0.7324(3) 0.100(3) Uani 1 1 d . . . . .
O1 O 0.5207(5) 0.7116(4) 0.9367(4) 0.101(3) Uani 1 1 d . . . . .
O5 O 0.5546(4) 0.5295(4) 0.7804(4) 0.107(3) Uani 1 1 d . . . . .
N5 N 0.5399(7) 0.4141(5) 0.8398(4) 0.087(3) Uani 1 1 d . . . . .
H5N H 0.5445 0.4407 0.8126 0.104 Uiso 1 1 calc R U . . .
N1 N 0.3532(6) 0.5622(5) 0.8898(4) 0.073(3) Uani 1 1 d . . . . .
O2 O 0.4505(5) 0.3724(5) 0.8929(4) 0.107(3) Uani 1 1 d . . . . .
N7 N 0.2894(5) 0.5721(5) 0.6861(4) 0.083(3) Uani 1 1 d . . . . .
H7N H 0.3391 0.5670 0.6899 0.099 Uiso 1 1 calc R U . . .
N6 N 0.3195(5) 0.6225(5) 0.7717(4) 0.083(3) Uani 1 1 d . . . . .
H6N H 0.3672 0.6177 0.7668 0.099 Uiso 1 1 calc R U . . .
N2 N 0.5134(5) 0.6126(6) 0.8938(4) 0.083(3) Uani 1 1 d . . . . .
H2N H 0.5245 0.5901 0.8654 0.100 Uiso 1 1 calc R U . . .
N4 N 0.4110(7) 0.4489(5) 0.8265(4) 0.085(3) Uani 1 1 d . . . . .
H4N H 0.4216 0.4708 0.7977 0.102 Uiso 1 1 calc R U . . .
N3 N 0.5410(6) 0.7019(6) 0.8439(5) 0.092(3) Uani 1 1 d . . . . .
H3N H 0.5412 0.6746 0.8164 0.110 Uiso 1 1 calc R U . . .
O4 O 0.5000 0.6193(8) 0.7500 0.125(5) Uani 1 2 d S T P . .
C36 C 0.5000 0.5576(12) 0.7500 0.081(6) Uani 1 2 d S T P . .
C3 C 0.5233(7) 0.6782(8) 0.8943(7) 0.080(4) Uani 1 1 d . . . . .
C22 C 0.2448(7) 0.5478(6) 0.6357(5) 0.074(3) Uani 1 1 d . . . . .
C11 C 0.3330(7) 0.4546(6) 0.8428(5) 0.085(4) Uani 1 1 d . . . . .
H11A H 0.3131 0.4118 0.8490 0.102 Uiso 1 1 calc R U . . .
H11B H 0.2981 0.4745 0.8116 0.102 Uiso 1 1 calc R U . . .
C13 C 0.6065(8) 0.3810(6) 0.8620(6) 0.078(4) Uani 1 1 d . . . . .
C10 C 0.3338(7) 0.4943(7) 0.8967(5) 0.083(4) Uani 1 1 d . . . . .
H10A H 0.2829 0.4917 0.9086 0.100 Uiso 1 1 calc R U . . .
H10B H 0.3714 0.4758 0.9270 0.100 Uiso 1 1 calc R U . . .
C12 C 0.4671(11) 0.4101(7) 0.8555(6) 0.092(4) Uani 1 1 d . . . . .
C1 C 0.3987(7) 0.5912(6) 0.9406(5) 0.088(4) Uani 1 1 d . . . . .
H1A H 0.3840 0.5719 0.9748 0.106 Uiso 1 1 calc R U . . .
H1B H 0.3875 0.6370 0.9413 0.106 Uiso 1 1 calc R U . . .
C20 C 0.3014(7) 0.6508(6) 0.8242(5) 0.089(4) Uani 1 1 d . . . . .
H20A H 0.2569 0.6794 0.8152 0.106 Uiso 1 1 calc R U . . .
H20B H 0.3453 0.6765 0.8419 0.106 Uiso 1 1 calc R U . . .
C21 C 0.2603(9) 0.6034(6) 0.7297(6) 0.079(4) Uani 1 1 d . . . . .
C4 C 0.5590(8) 0.7665(9) 0.8318(6) 0.083(4) Uani 1 1 d . . . . .
C19 C 0.2830(7) 0.5995(7) 0.8668(5) 0.093(4) Uani 1 1 d . . . . .
H19A H 0.2623 0.6201 0.8982 0.111 Uiso 1 1 calc R U . . .
H19B H 0.2434 0.5704 0.8477 0.111 Uiso 1 1 calc R U . . .
C2 C 0.4846(7) 0.5815(6) 0.9405(5) 0.091(4) Uani 1 1 d . . . . .
H2A H 0.5130 0.5978 0.9763 0.110 Uiso 1 1 calc R U . . .
H2B H 0.4950 0.5356 0.9389 0.110 Uiso 1 1 calc R U . . .
C27 C 0.2856(7) 0.5269(6) 0.5928(6) 0.093(4) Uani 1 1 d . . . . .
H27 H 0.3396 0.5308 0.5980 0.112 Uiso 1 1 calc R U . . .
C18 C 0.6709(11) 0.3945(7) 0.8354(5) 0.098(4) Uani 1 1 d . . . . .
H18 H 0.6660 0.4228 0.8045 0.118 Uiso 1 1 calc R U . . .
C23 C 0.1657(8) 0.5386(6) 0.6272(6) 0.097(4) Uani 1 1 d . . . . .
H23 H 0.1368 0.5500 0.6558 0.117 Uiso 1 1 calc R U . . .
C14 C 0.6154(9) 0.3423(7) 0.9083(6) 0.092(4) Uani 1 1 d . . . . .
H14 H 0.5735 0.3344 0.9276 0.111 Uiso 1 1 calc R U . . .
C16 C 0.7494(9) 0.3275(9) 0.9016(8) 0.109(5) Uani 1 1 d . . . . .
C25 C 0.1697(9) 0.4924(7) 0.5350(5) 0.094(4) Uani 1 1 d . . . . .
C15 C 0.6875(11) 0.3143(7) 0.9271(6) 0.110(5) Uani 1 1 d . . . . .
H15 H 0.6929 0.2858 0.9580 0.132 Uiso 1 1 calc R U . . .
C5 C 0.5372(8) 0.8187(10) 0.8612(6) 0.105(5) Uani 1 1 d . . . . .
H5 H 0.5103 0.8130 0.8921 0.126 Uiso 1 1 calc R U . . .
C7 C 0.5935(9) 0.8900(9) 0.7988(9) 0.104(5) Uani 1 1 d . . . . .
C17 C 0.7410(10) 0.3665(8) 0.8546(7) 0.109(5) Uani 1 1 d . . . . .
H17 H 0.7833 0.3741 0.8356 0.131 Uiso 1 1 calc R U . . .
C24 C 0.1293(7) 0.5125(7) 0.5766(6) 0.108(5) Uani 1 1 d . . . . .
H24 H 0.0753 0.5086 0.5707 0.129 Uiso 1 1 calc R U . . .
C9 C 0.5973(8) 0.7768(8) 0.7855(6) 0.104(5) Uani 1 1 d . . . . .
H9 H 0.6121 0.7421 0.7645 0.125 Uiso 1 1 calc R U . . .
C26 C 0.2471(8) 0.5004(7) 0.5428(6) 0.108(5) Uani 1 1 d . . . . .
H26 H 0.2752 0.4879 0.5141 0.130 Uiso 1 1 calc R U . . .
C6 C 0.5558(9) 0.8799(9) 0.8445(8) 0.112(5) Uani 1 1 d . . . . .
H6 H 0.5420 0.9152 0.8651 0.134 Uiso 1 1 calc R U . . .
C8 C 0.6139(9) 0.8405(13) 0.7705(7) 0.128(6) Uani 1 1 d . . . . .
H8 H 0.6402 0.8474 0.7394 0.153 Uiso 1 1 calc R U . . .
N9 N 1.0000 0.6978(9) 0.7500 0.232(12) Uani 1 2 d DS TU P . .
N8 N 0.7500 0.7500 0.0000 0.48(2) Uani 1 2 d DS U P . .
C30 C 0.6824(9) 0.772(2) 0.0305(8) 0.50(2) Uani 1 1 d D U . . .
H30A H 0.6401 0.7415 0.0291 0.598 Uiso 1 1 calc R U . . .
H30B H 0.6630 0.8153 0.0197 0.598 Uiso 1 1 calc R U . . .
C35 C 0.9848(13) 0.6452(10) 0.6721(12) 0.306(14) Uani 1 1 d D U . . .
H35A H 1.0169 0.6675 0.6487 0.459 Uiso 1 1 calc R U . A 1
H35B H 0.9518 0.6151 0.6488 0.459 Uiso 1 1 calc R U . A 1
H35C H 1.0172 0.6225 0.7023 0.459 Uiso 1 1 calc R U . A 1
C33 C 0.8680(8) 0.7708(8) 0.7748(8) 0.208(9) Uani 1 1 d D U . . .
H33A H 0.8345 0.7602 0.7397 0.311 Uiso 1 1 calc R U . B 2
H33B H 0.8636 0.8160 0.7827 0.311 Uiso 1 1 calc R U . B 2
H33C H 0.8529 0.7461 0.8058 0.311 Uiso 1 1 calc R U . B 2
C31 C 0.7418(16) 0.7700(16) 0.0864(11) 0.46(2) Uani 1 1 d D U . . .
H31A H 0.7887 0.7918 0.0805 0.687 Uiso 1 1 calc R U . . .
H31B H 0.7534 0.7259 0.0967 0.687 Uiso 1 1 calc R U . . .
H31C H 0.7201 0.7910 0.1167 0.687 Uiso 1 1 calc R U . . .
C28 C 0.7163(14) 0.6824(5) 0.0008(14) 0.414(19) Uani 1 1 d D U . . .
H28A H 0.6654 0.6818 0.0130 0.497 Uiso 1 1 calc R U . . .
H28B H 0.7141 0.6603 -0.0357 0.497 Uiso 1 1 calc R U . . .
C29 C 0.7796(18) 0.6568(16) 0.0459(12) 0.45(2) Uani 1 1 d D U . . .
H29A H 0.7592 0.6224 0.0666 0.675 Uiso 1 1 calc R U . . .
H29B H 0.7982 0.6908 0.0721 0.675 Uiso 1 1 calc R U . . .
H29C H 0.8217 0.6407 0.0279 0.675 Uiso 1 1 calc R U . . .

loop_
_atom_site_aniso_label
_atom_site_aniso_U_11
_atom_site_aniso_U_22
_atom_site_aniso_U_33
_atom_site_aniso_U_23
_atom_site_aniso_U_13
_atom_site_aniso_U_12
C34 0.23(3) 0.25(4) 0.49(5) -0.04(3) -0.11(3) 0.09(2)
C32 0.29(3) 0.26(3) 0.31(3) 0.09(2) 0.09(2) 0.10(2)
Br1 0.1055(12) 0.1185(15) 0.1766(16) 0.0408(12) -0.0096(10) -0.0321(11)
Br2 0.1190(13) 0.1210(16) 0.1689(16) -0.0050(12) 0.0161(11) 0.0409(11)
Br3 0.1384(15) 0.217(2) 0.1048(12) -0.0507(12) -0.0121(10) 0.0099(14)
O3 0.057(5) 0.120(8) 0.121(7) -0.028(6) 0.005(5) 0.021(6)
O1 0.136(8) 0.094(8) 0.071(6) 0.000(5) 0.009(5) -0.018(6)
O5 0.064(6) 0.097(8) 0.150(8) 0.031(6) -0.008(5) -0.009(6)
N5 0.084(8) 0.096(9) 0.086(7) 0.007(6) 0.033(7) -0.001(7)
N1 0.070(7) 0.066(8) 0.083(7) 0.001(6) 0.011(5) 0.002(6)
O2 0.098(7) 0.113(9) 0.113(7) 0.029(6) 0.026(5) 0.009(6)
N7 0.053(6) 0.105(9) 0.088(8) -0.009(7) 0.004(6) 0.004(6)
N6 0.070(7) 0.091(9) 0.092(8) -0.008(6) 0.025(6) 0.002(6)
N2 0.073(7) 0.084(10) 0.092(8) -0.004(7) 0.013(5) 0.003(7)
N4 0.102(9) 0.073(8) 0.080(7) 0.007(6) 0.013(6) -0.001(7)
N3 0.106(8) 0.088(10) 0.083(9) -0.017(7) 0.021(6) -0.013(7)
O4 0.158(13) 0.114(13) 0.092(9) 0.000 -0.018(8) 0.000
C36 0.076(15) 0.090(18) 0.076(13) 0.000 0.005(11) 0.000
C3 0.069(9) 0.093(14) 0.070(11) -0.003(10) -0.013(7) 0.000(9)
C22 0.060(9) 0.083(10) 0.078(9) 0.001(7) 0.013(7) 0.002(8)
C11 0.078(10) 0.077(11) 0.100(10) -0.015(8) 0.012(7) -0.002(8)
C13 0.072(10) 0.072(11) 0.089(10) 0.001(8) 0.010(8) 0.019(9)
C10 0.081(9) 0.084(11) 0.089(9) -0.004(8) 0.025(7) -0.004(8)
C12 0.135(15) 0.072(12) 0.070(10) -0.002(8) 0.019(10) 0.015(11)
C1 0.086(10) 0.097(11) 0.079(9) -0.008(8) 0.008(7) -0.001(9)
C20 0.085(10) 0.081(11) 0.101(10) -0.005(9) 0.016(8) 0.015(8)
C21 0.074(10) 0.078(11) 0.080(10) 0.000(8) -0.004(9) 0.010(9)
C4 0.078(9) 0.099(14) 0.070(10) -0.004(10) 0.000(7) -0.016(10)
C19 0.078(10) 0.104(12) 0.096(10) -0.025(9) 0.013(8) -0.001(9)
C2 0.103(11) 0.091(11) 0.074(9) 0.013(8) -0.004(8) -0.026(9)
C27 0.071(9) 0.121(13) 0.087(10) 0.005(9) 0.009(8) 0.011(9)
C18 0.115(12) 0.094(12) 0.089(10) -0.001(8) 0.022(10) 0.030(11)
C23 0.067(9) 0.133(14) 0.095(10) -0.024(9) 0.023(7) -0.005(9)
C14 0.110(12) 0.092(12) 0.076(10) 0.005(8) 0.019(8) 0.022(9)
C16 0.102(12) 0.112(15) 0.113(13) -0.029(11) 0.017(10) 0.050(11)
C25 0.093(11) 0.109(12) 0.074(10) -0.014(8) -0.002(8) 0.004(10)
C15 0.118(13) 0.110(13) 0.100(11) 0.023(9) 0.007(11) 0.040(12)
C5 0.118(12) 0.105(14) 0.095(11) 0.000(12) 0.030(9) 0.010(12)
C7 0.094(12) 0.109(17) 0.104(14) 0.010(11) 0.004(10) -0.006(11)
C17 0.113(14) 0.110(15) 0.111(13) -0.003(10) 0.039(10) 0.031(11)
C24 0.069(9) 0.151(15) 0.097(11) -0.027(10) -0.007(9) -0.004(9)
C9 0.134(13) 0.092(14) 0.092(11) -0.012(9) 0.039(9) -0.015(10)
C26 0.071(10) 0.174(16) 0.079(10) -0.006(9) 0.006(8) 0.015(10)
C6 0.116(13) 0.101(16) 0.114(14) -0.010(11) 0.004(10) 0.001(11)
C8 0.117(14) 0.16(2) 0.100(13) 0.024(14) 0.015(10) -0.022(15)
N9 0.062(11) 0.13(2) 0.47(4) 0.000 -0.049(16) 0.000
N8 0.62(4) 0.33(4) 0.37(3) -0.01(3) -0.23(3) -0.11(4)
C30 0.70(5) 0.38(4) 0.32(4) -0.02(3) -0.22(3) -0.10(4)
C35 0.30(3) 0.12(2) 0.51(4) -0.03(2) 0.12(3) -0.053(19)
C33 0.25(2) 0.121(17) 0.26(2) -0.030(15) 0.037(19) 0.041(16)
C31 0.49(4) 0.36(4) 0.43(3) -0.12(4) -0.25(3) -0.05(4)
C28 0.46(4) 0.34(4) 0.37(3) -0.01(3) -0.18(3) -0.07(3)
C29 0.57(6) 0.42(4) 0.29(4) 0.02(3) -0.17(4) 0.04(4)

loop_
_atom_type_symbol
_atom_type_description
_atom_type_scat_dispersion_real
_atom_type_scat_dispersion_imag
_atom_type_scat_source
C C 0.0033 0.0016 'International Tables Vol C Tables 4.2.6.8 and 6.1.1.4'
H H 0.0000 0.0000 'International Tables Vol C Tables 4.2.6.8 and 6.1.1.4'
N N 0.0061 0.0033 'International Tables Vol C Tables 4.2.6.8 and 6.1.1.4'
O O 0.0106 0.0060 'International Tables Vol C Tables 4.2.6.8 and 6.1.1.4'
Br Br -0.2901 2.4595 'International Tables Vol C Tables 4.2.6.8 and 6.1.1.4'

loop_
_geom_angle_atom_site_label_1
_geom_angle_atom_site_label_2
_geom_angle_atom_site_label_3
_geom_angle
_geom_angle_site_symmetry_1
_geom_angle_site_symmetry_3
N9 C34 C35 86.8(12) . .
N9 C34 H34A 114.3 . .
C35 C34 H34A 114.2 . .
N9 C34 H34B 114.1 . .
C35 C34 H34B 114.2 . .
H34A C34 H34B 111.4 . .
C33 C32 N9 138.6(14) . .
C33 C32 C32 156(2) . 2_756
N9 C32 C32 50.1(8) . 2_756
C33 C32 H32A 102.2 . .
N9 C32 H32A 102.3 . .
C32 C32 H32A 95.4 2_756 .
C33 C32 H32B 102.7 . .
N9 C32 H32B 102.5 . .
C32 C32 H32B 56.2 2_756 .
H32A C32 H32B 104.9 . .
C12 N5 C13 128.5(13) . .
C12 N5 H5N 115.8 . .
C13 N5 H5N 115.7 . .
C1 N1 C10 114.3(9) . .
C1 N1 C19 113.5(10) . .
C10 N1 C19 110.7(10) . .
C21 N7 C22 125.6(10) . .
C21 N7 H7N 117.2 . .
C22 N7 H7N 117.2 . .
C21 N6 C20 119.8(11) . .
C21 N6 H6N 120.1 . .
C20 N6 H6N 120.1 . .
C3 N2 C2 119.9(12) . .
C3 N2 H2N 120.1 . .
C2 N2 H2N 120.0 . .
C12 N4 C11 122.3(12) . .
C12 N4 H4N 118.9 . .
C11 N4 H4N 118.8 . .
C3 N3 C4 127.1(12) . .
C3 N3 H3N 116.5 . .
C4 N3 H3N 116.4 . .
O5 C36 O5 124(2) . 2_656
O5 C36 O4 118.0(11) . .
O5 C36 O4 118.0(11) 2_656 .
O1 C3 N3 123.3(15) . .
O1 C3 N2 123.4(15) . .
N3 C3 N2 113.2(14) . .
C23 C22 C27 117.5(12) . .
C23 C22 N7 125.5(12) . .
C27 C22 N7 116.7(12) . .
N4 C11 C10 111.9(9) . .
N4 C11 H11A 109.2 . .
C10 C11 H11A 109.2 . .
N4 C11 H11B 109.2 . .
C10 C11 H11B 109.3 . .
H11A C11 H11B 107.9 . .
C14 C13 N5 126.2(14) . .
C14 C13 C18 119.1(13) . .
N5 C13 C18 114.5(14) . .
N1 C10 C11 113.9(10) . .
N1 C10 H10A 108.7 . .
C11 C10 H10A 108.7 . .
N1 C10 H10B 108.8 . .
C11 C10 H10B 108.9 . .
H10A C10 H10B 107.7 . .
O2 C12 N4 119.9(15) . .
O2 C12 N5 123.5(14) . .
N4 C12 N5 116.6(14) . .
N1 C1 C2 110.8(10) . .
N1 C1 H1A 109.5 . .
C2 C1 H1A 109.5 . .
N1 C1 H1B 109.5 . .
C2 C1 H1B 109.5 . .
H1A C1 H1B 108.1 . .
N6 C20 C19 111.9(10) . .
N6 C20 H20A 109.2 . .
C19 C20 H20A 109.2 . .
N6 C20 H20B 109.2 . .
C19 C20 H20B 109.3 . .
H20A C20 H20B 107.9 . .
O3 C21 N6 122.9(13) . .
O3 C21 N7 126.4(12) . .
N6 C21 N7 110.7(12) . .
C5 C4 C9 118.9(16) . .
C5 C4 N3 124.0(15) . .
C9 C4 N3 117.0(16) . .
N1 C19 C20 111.2(10) . .
N1 C19 H19A 109.4 . .
C20 C19 H19A 109.4 . .
N1 C19 H19B 109.4 . .
C20 C19 H19B 109.4 . .
H19A C19 H19B 108.0 . .
N2 C2 C1 113.8(10) . .
N2 C2 H2A 108.8 . .
C1 C2 H2A 108.8 . .
N2 C2 H2B 108.8 . .
C1 C2 H2B 108.8 . .
H2A C2 H2B 107.7 . .
C26 C27 C22 120.9(12) . .
C26 C27 H27 119.6 . .
C22 C27 H27 119.5 . .
C17 C18 C13 120.3(14) . .
C17 C18 H18 119.9 . .
C13 C18 H18 119.8 . .
C24 C23 C22 119.9(12) . .
C24 C23 H23 120.1 . .
C22 C23 H23 120.0 . .
C13 C14 C15 119.6(13) . .
C13 C14 H14 120.2 . .
C15 C14 H14 120.2 . .
C15 C16 C17 119.7(15) . .
C15 C16 Br2 119.8(16) . .
C17 C16 Br2 120.5(16) . .
C26 C25 C24 118.9(12) . .
C26 C25 Br3 121.6(12) . .
C24 C25 Br3 119.4(12) . .
C16 C15 C14 121.1(14) . .
C16 C15 H15 119.5 . .
C14 C15 H15 119.4 . .
C4 C5 C6 119.1(15) . .
C4 C5 H5 120.5 . .
C6 C5 H5 120.5 . .
C8 C7 C6 119.1(19) . .
C8 C7 Br1 119.8(18) . .
C6 C7 Br1 121.1(18) . .
C16 C17 C18 120.0(15) . .
C16 C17 H17 120.0 . .
C18 C17 H17 120.0 . .
C25 C24 C23 121.9(12) . .
C25 C24 H24 119.1 . .
C23 C24 H24 119.0 . .
C4 C9 C8 119.1(15) . .
C4 C9 H9 120.4 . .
C8 C9 H9 120.4 . .
C25 C26 C27 120.7(13) . .
C25 C26 H26 119.6 . .
C27 C26 H26 119.6 . .
C7 C6 C5 122.0(16) . .
C7 C6 H6 119.0 . .
C5 C6 H6 119.0 . .
C7 C8 C9 121.8(18) . .
C7 C8 H8 119.1 . .
C9 C8 H8 119.1 . .
C32 N9 C32 79.8(16) . 2_756
C34 N9 C34 175(2) 2_756 .
C28 N8 C28 180.0 7_665 .
C28 N8 C30 92.9(17) 7_665 .
C28 N8 C30 87.1(17) . .
C28 N8 C30 87.1(17) 7_665 7_665
C28 N8 C30 92.9(17) . 7_665
C30 N8 C30 180.0(6) . 7_665
N8 C30 C31 86.0(15) . .
N8 C30 H30A 114.6 . .
C31 C30 H30A 113.8 . .
N8 C30 H30B 114.9 . .
C31 C30 H30B 113.8 . .
H30A C30 H30B 111.5 . .
C34 C35 H35A 109.5 . .
C34 C35 H35B 109.6 . .
H35A C35 H35B 109.5 . .
C34 C35 H35C 109.4 . .
H35A C35 H35C 109.5 . .
H35B C35 H35C 109.5 . .
C32 C33 H33A 109.1 . .
C32 C33 H33B 109.6 . .
H33A C33 H33B 109.5 . .
C32 C33 H33C 109.7 . .
H33A C33 H33C 109.5 . .
H33B C33 H33C 109.5 . .
C30 C31 H31A 126.7 . .
C30 C31 H31B 123.4 . .
H31A C31 H31B 90.0 . .
C30 C31 H31C 123.7 . .
H31A C31 H31C 90.9 . .
H31B C31 H31C 92.0 . .
C29 C28 N8 95.3(16) . .
C29 C28 H28A 111.9 . .
N8 C28 H28A 112.6 . .
C29 C28 H28B 113.5 . .
N8 C28 H28B 112.7 . .
H28A C28 H28B 110.2 . .
C28 C29 H29A 109.9 . .
C28 C29 H29B 110.0 . .
H29A C29 H29B 109.5 . .
C28 C29 H29C 108.5 . .
H29A C29 H29C 109.5 . .
H29B C29 H29C 109.5 . .

loop_
_geom_bond_atom_site_label_1
_geom_bond_atom_site_label_2
_geom_bond_distance
_geom_bond_site_symmetry_2
C34 N9 1.5399(10) .
C34 C35 1.5406(10) .
C34 H34A 0.9700 .
C34 H34B 0.9700 .
C32 C33 1.5392(11) .
C32 N9 1.5395(10) .
C32 C32 1.97(3) 2_756
C32 H32A 0.9700 .
C32 H32B 0.9700 .
Br1 C7 1.893(17) .
Br2 C16 1.903(14) .
Br3 C25 1.884(12) .
O3 C21 1.200(13) .
O1 C3 1.220(14) .
O5 C36 1.242(11) .
N5 C12 1.372(16) .
N5 C13 1.377(13) .
N5 H5N 0.8600 .
N1 C1 1.458(12) .
N1 C10 1.460(13) .
N1 C19 1.474(13) .
O2 C12 1.244(14) .
N7 C21 1.376(14) .
N7 C22 1.407(13) .
N7 H7N 0.8600 .
N6 C21 1.370(13) .
N6 C20 1.448(12) .
N6 H6N 0.8600 .
N2 C3 1.369(15) .
N2 C2 1.430(13) .
N2 H2N 0.8600 .
N4 C12 1.362(14) .
N4 C11 1.468(13) .
N4 H4N 0.8600 .
N3 C3 1.364(15) .
N3 C4 1.413(15) .
N3 H3N 0.8600 .
O4 C36 1.28(2) .
C36 O5 1.242(11) 2_656
C22 C23 1.371(14) .
C22 C27 1.388(14) .
C11 C10 1.511(13) .
C11 H11A 0.9700 .
C11 H11B 0.9700 .
C13 C14 1.341(15) .
C13 C18 1.391(15) .
C10 H10A 0.9700 .
C10 H10B 0.9700 .
C1 C2 1.506(14) .
C1 H1A 0.9700 .
C1 H1B 0.9700 .
C20 C19 1.529(14) .
C20 H20A 0.9700 .
C20 H20B 0.9700 .
C4 C5 1.368(17) .
C4 C9 1.379(16) .
C19 H19A 0.9700 .
C19 H19B 0.9700 .
C2 H2A 0.9700 .
C2 H2B 0.9700 .
C27 C26 1.378(15) .
C27 H27 0.9300 .
C18 C17 1.362(16) .
C18 H18 0.9300 .
C23 C24 1.371(15) .
C23 H23 0.9300 .
C14 C15 1.391(16) .
C14 H14 0.9300 .
C16 C15 1.337(17) .
C16 C17 1.360(18) .
C25 C26 1.338(15) .
C25 C24 1.356(15) .
C15 H15 0.9300 .
C5 C6 1.381(17) .
C5 H5 0.9300 .
C7 C8 1.304(19) .
C7 C6 1.360(18) .
C17 H17 0.9300 .
C24 H24 0.9300 .
C9 C8 1.41(2) .
C9 H9 0.9300 .
C26 H26 0.9300 .
C6 H6 0.9300 .
C8 H8 0.9300 .
N9 C32 1.5396(11) 2_756
N9 C34 1.5398(11) 2_756
N8 C28 1.5199(7) 7_665
N8 C28 1.5199(7) .
N8 C30 1.5400(11) .
N8 C30 1.5400(11) 7_665
C30 C31 1.5425(13) .
C30 H30A 0.9700 .
C30 H30B 0.9700 .
C35 H35A 0.9600 .
C35 H35B 0.9600 .
C35 H35C 0.9600 .
C33 H33A 0.9600 .
C33 H33B 0.9600 .
C33 H33C 0.9600 .
C31 H31A 1.1366 .
C31 H31B 1.1034 .
C31 H31C 1.1066 .
C28 C29 1.5036(14) .
C28 H28A 0.9700 .
C28 H28B 0.9700 .
C29 H29A 0.9600 .
C29 H29B 0.9600 .
C29 H29C 0.9600 .
